data_7025470
loop_
_publ_author_name
'Neu, Rebecca C.'
'Ouyang, Eva Y.'
'Geier, Stephen J.'
'Zhao, Xiaoxi'
'Ramos, Alberto'
'Stephan, Douglas W.'

_publ_section_title
;
 Probing substituent effects on the activation of H(2) by phosphorus and
 boron frustrated Lewis pairs.
;
_journal_issue 18
_journal_name_full 'Dalton transactions (Cambridge, England : 2003)'
_journal_page_first 4285
_journal_page_last 4294
_journal_paper_doi 10.1039/c001133a
_journal_volume 39
_journal_year 2010
_chemical_formula_sum 'C24 H9 B F18 O3'
_chemical_formula_weight 698.12
_space_group_IT_number 2
_symmetry_cell_setting triclinic
_symmetry_space_group_name_Hall '-P 1'
_symmetry_space_group_name_H-M 'P -1'
_atom_sites_solution_hydrogens geom
_atom_sites_solution_primary direct
_atom_sites_solution_secondary difmap
_audit_creation_method SHELXL-97
_cell_angle_alpha 86.400(2)
_cell_angle_beta 77.376(2)
_cell_angle_gamma 88.971(2)
_cell_formula_units_Z 2
_cell_length_a 8.9246(4)
_cell_length_b 8.9972(4)
_cell_length_c 16.6085(7)
_cell_measurement_temperature 296(2)
_cell_measurement_theta_max 25.0
_cell_measurement_theta_min 2.0
_cell_volume 1298.78(10)
_computing_structure_refinement 'SHELXL-97 (Sheldrick, 1997)'
_computing_structure_solution 'SHELXS-97 (Sheldrick, 1990)'
_diffrn_ambient_temperature 296(2)
_diffrn_measured_fraction_theta_full 0.991
_diffrn_measured_fraction_theta_max 0.991
_diffrn_radiation_monochromator graphite
_diffrn_radiation_source 'fine-focus sealed tube'
_diffrn_radiation_type MoK\a
_diffrn_radiation_wavelength 0.71073
_diffrn_reflns_av_R_equivalents 0.0196
_diffrn_reflns_av_sigmaI/netI 0.0208
_diffrn_reflns_limit_h_max 11
_diffrn_reflns_limit_h_min -11
_diffrn_reflns_limit_k_max 11
_diffrn_reflns_limit_k_min -11
_diffrn_reflns_limit_l_max 20
_diffrn_reflns_limit_l_min -21
_diffrn_reflns_number 21720
_diffrn_reflns_theta_full 27.51
_diffrn_reflns_theta_max 27.51
_diffrn_reflns_theta_min 1.26
_exptl_absorpt_coefficient_mu 0.202
_exptl_absorpt_correction_T_max 0.9235
_exptl_absorpt_correction_T_min 0.9057
_exptl_absorpt_correction_type empirical
_exptl_crystal_density_diffrn 1.785
_exptl_crystal_density_method 'not measured'
_exptl_crystal_F_000 688
_exptl_crystal_size_max 0.50
_exptl_crystal_size_mid 0.50
_exptl_crystal_size_min 0.40
_refine_diff_density_max 0.874
_refine_diff_density_min -0.599
_refine_diff_density_rms 0.066
_refine_ls_extinction_method none
_refine_ls_goodness_of_fit_ref 1.060
_refine_ls_hydrogen_treatment fixed
_refine_ls_matrix_type full
_refine_ls_number_parameters 469
_refine_ls_number_reflns 5928
_refine_ls_number_restraints 12
_refine_ls_restrained_S_all 1.101
_refine_ls_R_factor_all 0.0770
_refine_ls_R_factor_gt 0.0608
_refine_ls_shift/su_max 0.002
_refine_ls_shift/su_mean 0.000
_refine_ls_structure_factor_coef Fsqd
_refine_ls_weighting_details 'calc w=1/[\s^2^(Fo^2^)+(0.1610P)^2^+3.5293P] where P=(Fo^2^+2Fc^2^)/3'
_refine_ls_weighting_scheme calc
_refine_ls_wR_factor_gt 0.1599
_refine_ls_wR_factor_ref 0.1735
_reflns_number_gt 4645
_reflns_number_total 5928
_reflns_threshold_expression >2sigma(I)
_cod_data_source_file c001133a.txt
_cod_data_source_block B(OC6H3(CF3)2)3
_cod_original_sg_symbol_H-M P-1
_cod_database_code 7025470

loop_
_symmetry_equiv_pos_as_xyz
'x, y, z'
'-x, -y, -z'

loop_
_atom_site_label
_atom_site_type_symbol
_atom_site_fract_x
_atom_site_fract_y
_atom_site_fract_z
_atom_site_U_iso_or_equiv
_atom_site_adp_type
_atom_site_occupancy
_atom_site_symmetry_multiplicity
_atom_site_calc_flag
_atom_site_refinement_flags
F1 F 0.7568(8) 0.6631(11) 0.1613(6) 0.076(3) Uani 0.50 1 d PD
F1A F 0.9259(14) 0.6544(9) 0.1958(4) 0.119(5) Uani 0.50 1 d PD
F2 F 0.9677(8) 0.6421(8) 0.1844(6) 0.082(3) Uani 0.50 1 d PD
F2A F 0.9430(16) 0.6070(12) 0.0652(5) 0.121(6) Uani 0.50 1 d PD
F3 F 0.9881(9) 0.6082(12) 0.0766(5) 0.080(3) Uani 0.50 1 d PD
F3A F 0.7587(11) 0.6437(13) 0.1223(10) 0.139(7) Uani 0.50 1 d PD
F4 F 1.0844(7) -0.0467(6) 0.2005(4) 0.0733(16) Uani 0.50 1 d PD
F4A F 1.0373(10) -0.0618(8) 0.1148(8) 0.138(7) Uani 0.50 1 d PD
F5 F 1.2107(6) 0.1114(7) 0.1257(10) 0.145(6) Uani 0.50 1 d PD
F5A F 1.1654(8) 0.1093(7) 0.0560(4) 0.0802(17) Uani 0.50 1 d PD
F6 F 1.0442(12) -0.0276(10) 0.0858(5) 0.102(4) Uani 0.50 1 d PD
F6A F 1.1807(14) 0.0602(19) 0.1749(7) 0.176(7) Uani 0.50 1 d PD
F7 F 0.5326(3) -0.2661(3) -0.05755(11) 0.0636(6) Uani 1 1 d .
F8 F 0.3500(3) -0.4216(2) -0.02598(11) 0.0556(5) Uani 1 1 d .
F9 F 0.3030(3) -0.1871(2) -0.03312(12) 0.0656(6) Uani 1 1 d .
F10 F 0.2606(3) -0.63211(19) 0.24952(11) 0.0553(5) Uani 1 1 d .
F11 F 0.1207(2) -0.4700(2) 0.32020(14) 0.0655(6) Uani 1 1 d .
F12 F 0.3410(3) -0.5250(2) 0.34296(11) 0.0540(5) Uani 1 1 d .
F13 F -0.2092(2) 0.1618(3) 0.42863(15) 0.0702(7) Uani 1 1 d .
F14 F -0.2204(2) 0.2356(3) 0.54670(13) 0.0681(6) Uani 1 1 d .
F15 F -0.1577(2) 0.3877(3) 0.4427(2) 0.1090(13) Uani 1 1 d .
F16 F 0.2475(3) 0.3207(4) 0.64439(17) 0.1124(13) Uani 1 1 d .
F17 F 0.4449(4) 0.3545(4) 0.55610(18) 0.1017(10) Uani 1 1 d .
F18 F 0.4030(4) 0.1425(3) 0.61090(18) 0.1029(11) Uani 1 1 d .
B1 B 0.4756(3) 0.0609(3) 0.27417(16) 0.0255(5) Uani 1 1 d .
O1 O 0.5602(2) 0.17702(19) 0.28890(11) 0.0300(4) Uani 1 1 d .
O2 O 0.53134(19) -0.02434(18) 0.20937(10) 0.0274(4) Uani 1 1 d .
O3 O 0.3343(2) 0.03124(18) 0.32300(10) 0.0279(4) Uani 1 1 d .
C1 C 0.6995(3) 0.2204(3) 0.23875(15) 0.0273(5) Uani 1 1 d .
C2 C 0.7189(3) 0.3704(3) 0.21674(15) 0.0283(5) Uani 1 1 d .
H2 H 0.6410 0.4379 0.2356 0.034 Uiso 1 1 calc R
C3 C 0.8561(3) 0.4190(3) 0.16612(16) 0.0297(5) Uani 1 1 d .
C4 C 0.8789(3) 0.5815(3) 0.14161(18) 0.0388(6) Uani 1 1 d D
C5 C 0.9734(3) 0.3196(3) 0.13827(18) 0.0348(6) Uani 1 1 d .
H5 H 1.0647 0.3526 0.1036 0.042 Uiso 1 1 calc R
C6 C 0.9524(3) 0.1707(3) 0.16297(19) 0.0370(6) Uani 1 1 d .
C7 C 1.0780(4) 0.0611(4) 0.1348(3) 0.0590(10) Uani 1 1 d D
C8 C 0.8160(3) 0.1194(3) 0.21352(17) 0.0330(6) Uani 1 1 d .
H8 H 0.8033 0.0189 0.2301 0.040 Uiso 1 1 calc R
C9 C 0.4599(3) -0.1466(2) 0.18863(14) 0.0234(5) Uani 1 1 d .
C10 C 0.4619(3) -0.1572(3) 0.10594(15) 0.0255(5) Uani 1 1 d .
H10 H 0.5056 -0.0822 0.0673 0.031 Uiso 1 1 calc R
C11 C 0.3979(3) -0.2812(3) 0.08114(14) 0.0261(5) Uani 1 1 d .
C12 C 0.3953(3) -0.2894(3) -0.00847(16) 0.0356(6) Uani 1 1 d .
C13 C 0.3339(3) -0.3943(3) 0.13787(15) 0.0266(5) Uani 1 1 d .
H13 H 0.2913 -0.4773 0.1210 0.032 Uiso 1 1 calc R
C14 C 0.3347(3) -0.3810(3) 0.22035(15) 0.0254(5) Uani 1 1 d .
C15 C 0.2640(3) -0.5018(3) 0.28315(16) 0.0344(6) Uani 1 1 d .
C16 C 0.3970(3) -0.2581(3) 0.24693(14) 0.0248(5) Uani 1 1 d .
H16 H 0.3967 -0.2505 0.3026 0.030 Uiso 1 1 calc R
C17 C 0.2615(3) 0.1084(2) 0.38962(14) 0.0258(5) Uani 1 1 d .
C18 C 0.1071(3) 0.1395(3) 0.39567(15) 0.0274(5) Uani 1 1 d .
H18 H 0.0580 0.1123 0.3549 0.033 Uiso 1 1 calc R
C19 C 0.0267(3) 0.2118(3) 0.46331(16) 0.0294(5) Uani 1 1 d .
C20 C -0.1391(3) 0.2519(3) 0.46908(19) 0.0396(6) Uani 1 1 d .
C21 C 0.0982(3) 0.2517(3) 0.52480(16) 0.0313(5) Uani 1 1 d .
H21 H 0.0437 0.3000 0.5701 0.038 Uiso 1 1 calc R
C22 C 0.2523(3) 0.2184(3) 0.51754(16) 0.0310(5) Uani 1 1 d .
C23 C 0.3328(4) 0.2569(4) 0.58365(18) 0.0435(7) Uani 1 1 d .
C24 C 0.3359(3) 0.1464(3) 0.45017(15) 0.0279(5) Uani 1 1 d .
H24 H 0.4394 0.1244 0.4460 0.034 Uiso 1 1 calc R

loop_
_atom_site_aniso_label
_atom_site_aniso_U_11
_atom_site_aniso_U_22
_atom_site_aniso_U_33
_atom_site_aniso_U_23
_atom_site_aniso_U_13
_atom_site_aniso_U_12
F1 0.034(4) 0.038(4) 0.135(6) 0.028(4) 0.016(4) 0.009(3)
F1A 0.263(13) 0.056(4) 0.029(2) -0.011(2) -0.006(4) -0.064(6)
F2 0.055(3) 0.033(3) 0.179(10) -0.002(4) -0.071(4) -0.011(2)
F2A 0.272(16) 0.044(4) 0.024(3) 0.000(2) 0.020(5) -0.022(7)
F3 0.061(3) 0.053(4) 0.097(8) 0.029(4) 0.038(3) 0.010(2)
F3A 0.064(6) 0.036(4) 0.34(2) 0.050(8) -0.097(9) -0.015(3)
F4 0.055(3) 0.053(3) 0.119(5) -0.010(3) -0.033(3) 0.028(2)
F4A 0.058(4) 0.030(3) 0.286(17) -0.041(5) 0.060(7) -0.012(3)
F5 0.017(2) 0.040(3) 0.353(19) -0.013(6) 0.015(6) -0.005(2)
F5A 0.054(3) 0.070(3) 0.095(4) -0.008(3) 0.032(3) 0.022(3)
F6 0.127(8) 0.116(8) 0.075(4) -0.062(4) -0.041(5) 0.082(6)
F6A 0.150(11) 0.280(17) 0.146(9) -0.134(10) -0.116(8) 0.174(11)
F7 0.0659(13) 0.0937(16) 0.0257(9) -0.0130(9) 0.0063(8) -0.0218(11)
F8 0.0931(15) 0.0469(10) 0.0324(9) -0.0059(7) -0.0235(10) -0.0187(10)
F9 0.1025(17) 0.0663(13) 0.0366(10) -0.0070(9) -0.0350(11) 0.0299(12)
F10 0.0927(15) 0.0309(8) 0.0392(10) 0.0026(7) -0.0073(10) -0.0208(9)
F11 0.0470(11) 0.0632(12) 0.0675(14) 0.0194(10) 0.0221(10) -0.0011(9)
F12 0.0836(14) 0.0435(10) 0.0378(10) 0.0163(8) -0.0239(9) -0.0136(9)
F13 0.0366(10) 0.1005(17) 0.0797(15) -0.0322(13) -0.0195(10) 0.0055(10)
F14 0.0361(10) 0.1056(18) 0.0547(12) -0.0098(12) 0.0085(9) 0.0033(11)
F15 0.0353(11) 0.0584(14) 0.216(4) 0.0630(18) -0.0114(16) 0.0079(10)
F16 0.0843(18) 0.201(3) 0.0714(17) -0.088(2) -0.0413(15) 0.060(2)
F17 0.112(2) 0.126(2) 0.0829(19) -0.0029(17) -0.0529(17) -0.0519(19)
F18 0.172(3) 0.0715(16) 0.103(2) -0.0242(14) -0.111(2) 0.0459(17)
B1 0.0280(13) 0.0258(12) 0.0224(13) 0.0009(10) -0.0059(10) 0.0004(10)
O1 0.0301(9) 0.0300(9) 0.0281(9) -0.0060(7) -0.0006(7) -0.0046(7)
O2 0.0285(9) 0.0286(8) 0.0240(8) -0.0048(6) -0.0021(7) -0.0052(7)
O3 0.0297(9) 0.0269(8) 0.0255(9) -0.0047(6) -0.0013(7) -0.0012(7)
C1 0.0261(12) 0.0322(12) 0.0252(12) -0.0056(9) -0.0076(9) -0.0033(9)
C2 0.0266(12) 0.0293(12) 0.0296(12) -0.0070(9) -0.0059(10) 0.0006(9)
C3 0.0257(12) 0.0319(12) 0.0328(13) -0.0053(10) -0.0080(10) -0.0028(9)
C4 0.0322(14) 0.0346(13) 0.0463(16) -0.0037(12) -0.0009(12) -0.0040(11)
C5 0.0212(12) 0.0399(14) 0.0429(15) -0.0095(11) -0.0040(11) -0.0043(10)
C6 0.0261(13) 0.0354(13) 0.0522(17) -0.0130(12) -0.0113(12) 0.0019(10)
C7 0.0333(16) 0.0487(19) 0.093(3) -0.0201(19) -0.0048(17) 0.0076(14)
C8 0.0309(13) 0.0285(12) 0.0424(15) -0.0052(10) -0.0135(11) 0.0002(10)
C9 0.0214(11) 0.0244(10) 0.0243(11) -0.0043(8) -0.0040(9) 0.0027(8)
C10 0.0267(12) 0.0252(11) 0.0228(11) 0.0010(9) -0.0024(9) 0.0010(9)
C11 0.0284(12) 0.0283(11) 0.0218(11) -0.0030(9) -0.0057(9) 0.0028(9)
C12 0.0476(16) 0.0338(13) 0.0249(13) -0.0022(10) -0.0070(11) -0.0038(11)
C13 0.0271(12) 0.0259(11) 0.0265(12) -0.0036(9) -0.0045(9) -0.0012(9)
C14 0.0239(11) 0.0254(11) 0.0248(12) 0.0006(9) -0.0016(9) 0.0019(9)
C15 0.0419(15) 0.0293(12) 0.0290(13) 0.0019(10) -0.0021(11) -0.0036(11)
C16 0.0264(11) 0.0278(11) 0.0194(11) -0.0007(8) -0.0037(9) 0.0028(9)
C17 0.0315(12) 0.0208(10) 0.0221(11) 0.0006(8) 0.0003(9) -0.0004(9)
C18 0.0287(12) 0.0259(11) 0.0270(12) 0.0020(9) -0.0054(10) -0.0039(9)
C19 0.0291(12) 0.0263(11) 0.0300(13) 0.0027(9) -0.0017(10) 0.0013(9)
C20 0.0302(14) 0.0409(15) 0.0446(16) -0.0005(12) -0.0020(12) 0.0002(11)
C21 0.0359(14) 0.0294(12) 0.0259(12) -0.0019(9) -0.0016(10) 0.0060(10)
C22 0.0367(14) 0.0299(12) 0.0260(12) -0.0006(9) -0.0070(10) 0.0055(10)
C23 0.0465(17) 0.0542(17) 0.0332(15) -0.0120(13) -0.0145(13) 0.0140(14)
C24 0.0298(12) 0.0279(11) 0.0251(12) 0.0002(9) -0.0051(10) 0.0050(9)

loop_
_atom_type_symbol
_atom_type_description
_atom_type_scat_dispersion_real
_atom_type_scat_dispersion_imag
_atom_type_scat_source
C C 0.0033 0.0016 'International Tables Vol C Tables 4.2.6.8 and 6.1.1.4'
H H 0.0000 0.0000 'International Tables Vol C Tables 4.2.6.8 and 6.1.1.4'
B B 0.0013 0.0007 'International Tables Vol C Tables 4.2.6.8 and 6.1.1.4'
O O 0.0106 0.0060 'International Tables Vol C Tables 4.2.6.8 and 6.1.1.4'
F F 0.0171 0.0103 'International Tables Vol C Tables 4.2.6.8 and 6.1.1.4'

loop_
_geom_angle_atom_site_label_1
_geom_angle_atom_site_label_2
_geom_angle_atom_site_label_3
_geom_angle
F3A F1 C4 74.6(11)
F3A F1 F1A 118.1(13)
C4 F1 F1A 48.0(4)
C4 F1A F1 48.3(5)
C4 F2A F3A 47.6(5)
F1 F3A C4 75.1(12)
F1 F3A F2A 114.1(15)
C4 F3A F2A 47.0(5)
F6A F4 C7 54.3(4)
F6A F4 F4A 95.8(6)
C7 F4 F4A 49.0(3)
F6 F4A C7 77.9(11)
F6 F4A F4 135.4(14)
C7 F4A F4 58.9(5)
F6A F5 C7 68.5(7)
F6A F5 F5A 132.5(11)
C7 F5 F5A 67.2(6)
F5 F5A C7 54.4(3)
F5 F5A F6 95.8(5)
C7 F5A F6 48.2(3)
F4A F6 C7 77.0(12)
F4A F6 F5A 125.8(16)
C7 F6 F5A 56.8(5)
F5 F6A C7 69.1(6)
F5 F6A F4 133.0(12)
C7 F6A F4 68.3(7)
O2 B1 O3 119.6(2)
O2 B1 O1 119.8(2)
O3 B1 O1 120.5(2)
B1 O1 C1 123.8(2)
B1 O2 C9 125.87(19)
B1 O3 C17 126.50(19)
C2 C1 C8 121.1(2)
C2 C1 O1 117.0(2)
C8 C1 O1 121.8(2)
C1 C2 C3 119.1(2)
C5 C3 C2 121.0(2)
C5 C3 C4 119.3(2)
C2 C3 C4 119.7(2)
F2A C4 F1A 118.4(7)
F2A C4 F3A 85.5(9)
F1A C4 F3A 111.1(8)
F2A C4 F1 110.3(8)
F1A C4 F1 83.8(7)
F3A C4 F1 30.3(9)
F2A C4 F3 21.5(10)
F1A C4 F3 101.4(7)
F3A C4 F3 104.4(8)
F1 C4 F3 124.3(6)
F2A C4 F2 106.5(8)
F1A C4 F2 17.5(7)
F3A C4 F2 125.2(7)
F1 C4 F2 100.1(6)
F3 C4 F2 87.1(7)
F2A C4 C3 113.2(5)
F1A C4 C3 113.2(4)
F3A C4 C3 112.5(6)
F1 C4 C3 114.8(5)
F3 C4 C3 113.5(5)
F2 C4 C3 110.9(4)
C6 C5 C3 118.7(2)
C5 C6 C8 121.3(2)
C5 C6 C7 119.9(3)
C8 C6 C7 118.8(3)
F6A C7 F5 42.4(8)
F6A C7 F4A 117.8(9)
F5 C7 F4A 128.7(6)
F6A C7 F6 132.8(7)
F5 C7 F6 121.9(8)
F4A C7 F6 25.2(8)
F6A C7 F5A 99.3(8)
F5 C7 F5A 58.4(7)
F4A C7 F5A 97.1(6)
F6 C7 F5A 75.0(6)
F6A C7 F4 57.3(8)
F5 C7 F4 97.6(7)
F4A C7 F4 72.1(7)
F6 C7 F4 96.9(5)
F5A C7 F4 139.8(4)
F6A C7 C6 113.3(5)
F5 C7 C6 114.6(4)
F4A C7 C6 116.3(5)
F6 C7 C6 112.6(5)
F5A C7 C6 110.0(3)
F4 C7 C6 109.5(3)
C1 C8 C6 118.7(2)
C10 C9 O2 116.7(2)
C10 C9 C16 121.3(2)
O2 C9 C16 122.0(2)
C9 C10 C11 119.1(2)
C13 C11 C10 121.0(2)
C13 C11 C12 120.1(2)
C10 C11 C12 118.8(2)
F7 C12 F9 105.8(2)
F7 C12 F8 105.9(2)
F9 C12 F8 107.4(2)
F7 C12 C11 112.4(2)
F9 C12 C11 112.0(2)
F8 C12 C11 112.8(2)
C11 C13 C14 118.5(2)
C13 C14 C16 121.7(2)
C13 C14 C15 119.3(2)
C16 C14 C15 118.9(2)
F11 C15 F12 106.3(2)
F11 C15 F10 107.0(2)
F12 C15 F10 106.5(2)
F11 C15 C14 112.3(2)
F12 C15 C14 112.2(2)
F10 C15 C14 112.2(2)
C9 C16 C14 118.4(2)
O3 C17 C24 122.0(2)
O3 C17 C18 116.7(2)
C24 C17 C18 121.2(2)
C17 C18 C19 119.1(2)
C21 C19 C18 121.0(2)
C21 C19 C20 119.2(2)
C18 C19 C20 119.8(2)
F15 C20 F13 108.6(3)
F15 C20 F14 107.3(3)
F13 C20 F14 103.4(2)
F15 C20 C19 112.6(2)
F13 C20 C19 112.7(2)
F14 C20 C19 111.7(2)
C22 C21 C19 118.7(2)
C21 C22 C24 121.5(2)
C21 C22 C23 120.3(2)
C24 C22 C23 118.2(2)
F16 C23 F18 110.2(3)
F16 C23 F17 103.1(3)
F18 C23 F17 103.5(3)
F16 C23 C22 114.5(3)
F18 C23 C22 112.3(3)
F17 C23 C22 112.4(3)
C17 C24 C22 118.5(2)

loop_
_geom_bond_atom_site_label_1
_geom_bond_atom_site_label_2
_geom_bond_distance
F1 F3A 0.68(2)
F1 C4 1.296(7)
F1 F1A 1.727(14)
F1A C4 1.290(6)
F2 C4 1.318(6)
F2A C4 1.281(7)
F2A F3A 1.747(15)
F3 C4 1.299(6)
F3A C4 1.294(8)
F4 F6A 1.290(18)
F4 C7 1.424(6)
F4 F4A 1.583(13)
F4A F6 0.548(16)
F4A C7 1.256(7)
F5 F6A 0.902(16)
F5 C7 1.250(6)
F5 F5A 1.309(14)
F5A C7 1.416(6)
F5A F6 1.634(11)
F6 C7 1.260(7)
F6A C7 1.245(7)
F7 C12 1.327(3)
F8 C12 1.333(3)
F9 C12 1.329(3)
F10 C15 1.333(3)
F11 C15 1.327(3)
F12 C15 1.330(3)
F13 C20 1.330(4)
F14 C20 1.334(4)
F15 C20 1.293(4)
F16 C23 1.284(4)
F17 C23 1.328(4)
F18 C23 1.304(4)
B1 O2 1.360(3)
B1 O3 1.363(3)
B1 O1 1.364(3)
O1 C1 1.384(3)
O2 C9 1.380(3)
O3 C17 1.376(3)
C1 C2 1.380(3)
C1 C8 1.381(4)
C2 C3 1.386(3)
C3 C5 1.384(4)
C3 C4 1.499(4)
C5 C6 1.381(4)
C6 C8 1.387(4)
C6 C7 1.495(4)
C9 C10 1.379(3)
C9 C16 1.385(3)
C10 C11 1.388(3)
C11 C13 1.383(3)
C11 C12 1.500(3)
C13 C14 1.384(3)
C14 C16 1.385(3)
C14 C15 1.504(3)
C17 C24 1.383(3)
C17 C18 1.384(4)
C18 C19 1.387(4)
C19 C21 1.385(4)
C19 C20 1.501(4)
C21 C22 1.383(4)
C22 C24 1.392(3)
C22 C23 1.498(4)
